data_4123350
loop_
_publ_author_name
'Hern\'andez-Linares, Mar\'ia Guadalupe'
'Guerrero-Luna, Gabriel'
'P\'erez-Estrada, Salvador'
'Ellison, Martha'
'Ortin, Maria-Mar'
'Garcia-Garibay, Miguel A'

_publ_section_title
;
 Large-scale green chemical synthesis of adjacent quaternary chiral
 centers by continuous flow photodecarbonylation of aqueous suspensions of
 nanocrystalline ketones.
;
_journal_issue 4
_journal_name_full 'Journal of the American Chemical Society'
_journal_page_first 1679
_journal_page_last 1684
_journal_paper_doi 10.1021/ja512524j
_journal_volume 137
_journal_year 2015
_chemical_absolute_configuration unk
_chemical_formula_moiety 'C20 H19 N O3'
_chemical_formula_sum 'C20 H19 N O3'
_chemical_formula_weight 321.36
_chemical_name_systematic
; 
 ? 
;
_space_group_crystal_system orthorhombic
_space_group_IT_number 19
_space_group_name_Hall 'P 2ac 2ab'
_space_group_name_H-M_alt 'P 21 21 21'
_symmetry_space_group_name_Hall 'P 2ac 2ab'
_symmetry_space_group_name_H-M 'P 21 21 21'
_atom_sites_solution_hydrogens geom
_audit_creation_method SHELXL-2013
_cell_angle_alpha 90
_cell_angle_beta 90
_cell_angle_gamma 90
_cell_formula_units_Z 4
_cell_length_a 8.5357(4)
_cell_length_b 12.1128(6)
_cell_length_c 16.2384(8)
_cell_measurement_reflns_used 7590
_cell_measurement_temperature 100(2)
_cell_measurement_theta_max 28.252
_cell_measurement_theta_min 2.5085
_cell_volume 1678.91(14)
_computing_cell_refinement 'Bruker SMART'
_computing_data_collection 'Bruker SMART'
_computing_data_reduction 'Bruker SAINT'
_computing_molecular_graphics 'Bruker SHELXTL'
_computing_publication_material 'Bruker SHELXTL'
_computing_structure_refinement 'SHELXL-2013 (Sheldrick, 2013)'
_computing_structure_solution 'Bruker SHELXTL'
_diffrn_ambient_temperature 100(2)
_diffrn_measured_fraction_theta_full 0.999
_diffrn_measured_fraction_theta_max 0.983
_diffrn_measurement_device_type 'CCD area detector'
_diffrn_measurement_method 'phi and omega scans'
_diffrn_radiation_type MoK\a
_diffrn_radiation_wavelength 0.71073
_diffrn_reflns_av_R_equivalents 0.0181
_diffrn_reflns_av_unetI/netI 0.0201
_diffrn_reflns_Laue_measured_fraction_full 0.999
_diffrn_reflns_Laue_measured_fraction_max 0.983
_diffrn_reflns_limit_h_max 10
_diffrn_reflns_limit_h_min -11
_diffrn_reflns_limit_k_max 15
_diffrn_reflns_limit_k_min -15
_diffrn_reflns_limit_l_max 21
_diffrn_reflns_limit_l_min -15
_diffrn_reflns_number 10999
_diffrn_reflns_point_group_measured_fraction_full 0.996
_diffrn_reflns_point_group_measured_fraction_max 0.959
_diffrn_reflns_theta_full 25.242
_diffrn_reflns_theta_max 28.268
_diffrn_reflns_theta_min 2.098
_exptl_absorpt_coefficient_mu 0.086
_exptl_absorpt_correction_T_max 0.75
_exptl_absorpt_correction_T_min 0.64
_exptl_absorpt_correction_type multi-scan
_exptl_absorpt_process_details 'Sadabs (Bruker-V2.05)'
_exptl_crystal_colour colorless
_exptl_crystal_density_diffrn 1.271
_exptl_crystal_description block
_exptl_crystal_F_000 680
_exptl_crystal_size_max 0.500
_exptl_crystal_size_mid 0.400
_exptl_crystal_size_min 0.300
_refine_diff_density_max 0.244
_refine_diff_density_min -0.148
_refine_diff_density_rms 0.032
_refine_ls_abs_structure_details
; 
 Flack x determined using 1582 quotients [(I+)-(I-)]/[(I+)+(I-)] 
 (Parsons and Flack (2004), Acta Cryst. A60, s61). 
;
_refine_ls_abs_structure_Flack 0.2(2)
_refine_ls_extinction_method none
_refine_ls_goodness_of_fit_ref 1.040
_refine_ls_hydrogen_treatment constr
_refine_ls_matrix_type full
_refine_ls_number_parameters 220
_refine_ls_number_reflns 3999
_refine_ls_number_restraints 0
_refine_ls_restrained_S_all 1.040
_refine_ls_R_factor_all 0.0284
_refine_ls_R_factor_gt 0.0266
_refine_ls_shift/su_max 0.000
_refine_ls_shift/su_mean 0.000
_refine_ls_structure_factor_coef Fsqd
_refine_ls_weighting_details 'w=1/[\s^2^(Fo^2^)+(0.0367P)^2^+0.2612P] where P=(Fo^2^+2Fc^2^)/3'
_refine_ls_weighting_scheme calc
_refine_ls_wR_factor_gt 0.0678
_refine_ls_wR_factor_ref 0.0694
_reflns_Friedel_coverage 0.712
_reflns_Friedel_fraction_full 0.991
_reflns_Friedel_fraction_max 0.929
_reflns_number_gt 3839
_reflns_number_total 3999
_reflns_threshold_expression 'I > 2\s(I)'
_cod_data_source_file ja512524j_si_002.cif
_cod_data_source_block gg603sm
_cod_depositor_comments 'Adding full bibliography for 4123350--4123352.cif.'
_cod_database_code 4123350
_shelx_space_group_comment
; 
The symmetry employed for this shelxl refinement is uniquely defined 
by the following loop, which should always be used as a source of 
symmetry information in preference to the above space-group names. 
They are only intended as comments. 
;
_shelx_estimated_absorpt_t_min 0.958
_shelx_estimated_absorpt_t_max 0.975
_shelxl_version_number 2013-4

loop_
_space_group_symop_operation_xyz
'x, y, z'
'-x+1/2, -y, z+1/2'
'-x, y+1/2, -z+1/2'
'x+1/2, -y+1/2, -z'

loop_
_atom_site_label
_atom_site_type_symbol
_atom_site_fract_x
_atom_site_fract_y
_atom_site_fract_z
_atom_site_U_iso_or_equiv
_atom_site_adp_type
_atom_site_occupancy
_atom_site_site_symmetry_order
_atom_site_calc_flag
_atom_site_refinement_flags_posn
_atom_site_refinement_flags_adp
N1 N 0.16983(16) 0.25372(11) 0.12094(8) 0.0285(3) Uani 1 1 d . .
O1 O 0.30303(12) -0.12187(8) 0.12359(6) 0.0192(2) Uani 1 1 d . .
O2 O 0.10041(13) 0.12303(9) -0.06523(7) 0.0266(2) Uani 1 1 d . .
O3 O 0.01256(11) 0.02742(8) 0.04462(6) 0.0201(2) Uani 1 1 d . .
C1 C 0.41318(17) 0.08285(12) -0.01350(9) 0.0221(3) Uani 1 1 d . .
H1A H 0.5139 0.0495 0.0013 0.033 Uiso 1 1 calc R U
H1B H 0.3997 0.1522 0.0168 0.033 Uiso 1 1 calc R U
H1C H 0.4111 0.0977 -0.0728 0.033 Uiso 1 1 calc R U
C2 C 0.27903(15) 0.00270(10) 0.00891(8) 0.0161(2) Uani 1 1 d . .
C3 C 0.28671(15) -0.02783(11) 0.10128(8) 0.0153(2) Uani 1 1 d . .
C4 C 0.27987(16) 0.06268(10) 0.17024(8) 0.0164(2) Uani 1 1 d . .
C5 C 0.16416(16) 0.02201(12) 0.23700(9) 0.0209(3) Uani 1 1 d . .
H5A H 0.1596 0.0761 0.2819 0.031 Uiso 1 1 calc R U
H5B H 0.1999 -0.0492 0.2587 0.031 Uiso 1 1 calc R U
H5C H 0.0597 0.0134 0.2128 0.031 Uiso 1 1 calc R U
C6 C 0.12239(16) 0.06002(11) -0.00930(8) 0.0185(3) Uani 1 1 d . .
C7 C -0.14136(18) 0.07590(15) 0.03344(11) 0.0302(3) Uani 1 1 d . .
H7A H -0.1350 0.1559 0.0415 0.045 Uiso 1 1 calc R U
H7B H -0.2143 0.0442 0.0736 0.045 Uiso 1 1 calc R U
H7C H -0.1788 0.0603 -0.0224 0.045 Uiso 1 1 calc R U
C8 C 0.28797(16) -0.10367(10) -0.04229(8) 0.0169(2) Uani 1 1 d . .
C9 C 0.15478(17) -0.15198(12) -0.07684(8) 0.0194(3) Uani 1 1 d . .
H9 H 0.0552 -0.1188 -0.0685 0.023 Uiso 1 1 calc R U
C10 C 0.16620(18) -0.24824(12) -0.12350(8) 0.0226(3) Uani 1 1 d . .
H10 H 0.0747 -0.2803 -0.1467 0.027 Uiso 1 1 calc R U
C11 C 0.31127(19) -0.29731(11) -0.13600(9) 0.0243(3) Uani 1 1 d . .
H11 H 0.3196 -0.3621 -0.1686 0.029 Uiso 1 1 calc R U
C12 C 0.44430(18) -0.25127(13) -0.10059(9) 0.0244(3) Uani 1 1 d . .
H12 H 0.5434 -0.2854 -0.1082 0.029 Uiso 1 1 calc R U
C13 C 0.43266(16) -0.15541(12) -0.05409(8) 0.0205(3) Uani 1 1 d . .
H13 H 0.5242 -0.1246 -0.0300 0.025 Uiso 1 1 calc R U
C14 C 0.21992(17) 0.17011(11) 0.14071(9) 0.0203(3) Uani 1 1 d . .
C15 C 0.44727(16) 0.07671(11) 0.20470(8) 0.0169(3) Uani 1 1 d . .
C16 C 0.51162(17) -0.00725(12) 0.25285(9) 0.0209(3) Uani 1 1 d . .
H16 H 0.4539 -0.0730 0.2625 0.025 Uiso 1 1 calc R U
C17 C 0.66043(18) 0.00527(13) 0.28679(9) 0.0257(3) Uani 1 1 d . .
H17 H 0.7039 -0.0520 0.3195 0.031 Uiso 1 1 calc R U
C18 C 0.74532(17) 0.10107(14) 0.27293(10) 0.0280(3) Uani 1 1 d . .
H18 H 0.8456 0.1102 0.2973 0.034 Uiso 1 1 calc R U
C19 C 0.68351(18) 0.18342(13) 0.22338(10) 0.0273(3) Uani 1 1 d . .
H19 H 0.7429 0.2481 0.2126 0.033 Uiso 1 1 calc R U
C20 C 0.53456(17) 0.17171(12) 0.18939(9) 0.0214(3) Uani 1 1 d . .
H20 H 0.4925 0.2286 0.1557 0.026 Uiso 1 1 calc R U

loop_
_atom_site_aniso_label
_atom_site_aniso_U_11
_atom_site_aniso_U_22
_atom_site_aniso_U_33
_atom_site_aniso_U_23
_atom_site_aniso_U_13
_atom_site_aniso_U_12
N1 0.0310(7) 0.0211(6) 0.0335(7) -0.0011(5) -0.0068(6) 0.0046(5)
O1 0.0236(5) 0.0156(4) 0.0184(4) 0.0012(3) -0.0029(4) 0.0002(4)
O2 0.0321(6) 0.0252(5) 0.0226(5) 0.0071(4) -0.0033(4) 0.0056(5)
O3 0.0166(4) 0.0226(5) 0.0210(5) 0.0016(4) -0.0008(4) 0.0035(4)
C1 0.0235(7) 0.0204(7) 0.0224(7) 0.0021(5) 0.0030(5) -0.0051(5)
C2 0.0174(6) 0.0157(6) 0.0153(6) 0.0012(5) -0.0003(5) -0.0004(5)
C3 0.0116(5) 0.0175(6) 0.0169(6) 0.0005(4) -0.0010(5) -0.0010(5)
C4 0.0170(6) 0.0155(6) 0.0169(6) 0.0000(5) -0.0004(5) 0.0012(5)
C5 0.0197(6) 0.0237(7) 0.0195(6) -0.0018(5) 0.0029(5) -0.0011(5)
C6 0.0204(6) 0.0176(6) 0.0175(6) -0.0009(5) -0.0027(5) 0.0013(5)
C7 0.0201(7) 0.0381(9) 0.0323(8) 0.0043(7) -0.0010(6) 0.0102(6)
C8 0.0204(6) 0.0172(6) 0.0131(5) 0.0023(5) 0.0001(5) -0.0004(5)
C9 0.0200(6) 0.0208(6) 0.0174(6) 0.0019(5) 0.0008(5) -0.0002(5)
C10 0.0280(7) 0.0214(7) 0.0185(6) 0.0002(5) -0.0020(6) -0.0054(6)
C11 0.0355(8) 0.0175(6) 0.0199(6) -0.0006(5) 0.0013(6) 0.0019(6)
C12 0.0270(7) 0.0236(7) 0.0228(7) 0.0011(6) 0.0009(6) 0.0076(6)
C13 0.0204(6) 0.0226(7) 0.0186(6) 0.0005(5) -0.0020(5) 0.0018(5)
C14 0.0209(6) 0.0197(6) 0.0204(6) -0.0030(5) -0.0026(5) 0.0003(5)
C15 0.0172(6) 0.0186(6) 0.0150(6) -0.0032(5) 0.0001(5) 0.0011(5)
C16 0.0227(6) 0.0206(7) 0.0194(6) -0.0008(5) -0.0014(5) 0.0013(5)
C17 0.0260(7) 0.0305(8) 0.0206(7) -0.0049(6) -0.0052(6) 0.0083(6)
C18 0.0180(7) 0.0377(8) 0.0281(7) -0.0151(7) -0.0035(5) 0.0034(6)
C19 0.0227(7) 0.0267(7) 0.0326(8) -0.0114(6) 0.0030(6) -0.0050(6)
C20 0.0216(7) 0.0190(6) 0.0237(7) -0.0033(5) 0.0019(5) -0.0005(5)

loop_
_atom_type_symbol
_atom_type_description
_atom_type_scat_dispersion_real
_atom_type_scat_dispersion_imag
_atom_type_scat_source
C C 0.0033 0.0016 'International Tables Vol C Tables 4.2.6.8 and 6.1.1.4'
H H 0.0000 0.0000 'International Tables Vol C Tables 4.2.6.8 and 6.1.1.4'
N N 0.0061 0.0033 'International Tables Vol C Tables 4.2.6.8 and 6.1.1.4'
O O 0.0106 0.0060 'International Tables Vol C Tables 4.2.6.8 and 6.1.1.4'

loop_
_geom_angle_atom_site_label_1
_geom_angle_atom_site_label_2
_geom_angle_atom_site_label_3
_geom_angle
C6 O3 C7 115.59(11)
C6 C2 C8 108.57(10)
C6 C2 C1 108.42(11)
C8 C2 C1 111.28(11)
C6 C2 C3 109.39(11)
C8 C2 C3 108.81(10)
C1 C2 C3 110.33(11)
O1 C3 C2 121.56(11)
O1 C3 C4 116.81(11)
C2 C3 C4 121.59(10)
C14 C4 C15 109.94(11)
C14 C4 C5 106.66(11)
C15 C4 C5 111.83(11)
C14 C4 C3 113.37(11)
C15 C4 C3 107.53(10)
C5 C4 C3 107.55(10)
O2 C6 O3 124.83(13)
O2 C6 C2 124.68(13)
O3 C6 C2 110.46(11)
C9 C8 C13 118.44(12)
C9 C8 C2 121.93(12)
C13 C8 C2 119.63(12)
C10 C9 C8 120.80(13)
C11 C10 C9 119.99(13)
C10 C11 C12 119.76(13)
C13 C12 C11 120.14(13)
C12 C13 C8 120.84(13)
N1 C14 C4 177.02(16)
C20 C15 C16 119.44(13)
C20 C15 C4 121.41(12)
C16 C15 C4 119.15(12)
C17 C16 C15 120.08(14)
C18 C17 C16 120.23(14)
C19 C18 C17 119.85(13)
C18 C19 C20 120.27(15)
C15 C20 C19 120.09(14)

loop_
_geom_bond_atom_site_label_1
_geom_bond_atom_site_label_2
_geom_bond_distance
N1 C14 1.1452(19)
O1 C3 1.2034(16)
O2 C6 1.2011(17)
O3 C6 1.3422(17)
O3 C7 1.4505(16)
C1 C2 1.5448(18)
C2 C6 1.5353(18)
C2 C8 1.5353(18)
C2 C3 1.5462(17)
C3 C4 1.5683(17)
C4 C14 1.4782(18)
C4 C15 1.5440(18)
C4 C5 1.5471(18)
C8 C9 1.3963(19)
C8 C13 1.3982(19)
C9 C10 1.394(2)
C10 C11 1.388(2)
C11 C12 1.390(2)
C12 C13 1.389(2)
C15 C20 1.3932(19)
C15 C16 1.3955(19)
C16 C17 1.393(2)
C17 C18 1.386(2)
C18 C19 1.386(2)
C19 C20 1.393(2)

loop_
_geom_torsion_atom_site_label_1
_geom_torsion_atom_site_label_2
_geom_torsion_atom_site_label_3
_geom_torsion_atom_site_label_4
_geom_torsion
C6 C2 C3 O1 120.93(14)
C8 C2 C3 O1 2.46(18)
C1 C2 C3 O1 -119.89(14)
C6 C2 C3 C4 -61.37(15)
C8 C2 C3 C4 -179.84(11)
C1 C2 C3 C4 57.81(16)
O1 C3 C4 C14 -165.19(13)
C2 C3 C4 C14 17.00(17)
O1 C3 C4 C15 73.06(15)
C2 C3 C4 C15 -104.75(13)
O1 C3 C4 C5 -47.53(16)
C2 C3 C4 C5 134.66(12)
C7 O3 C6 O2 -1.5(2)
C7 O3 C6 C2 -179.79(12)
C8 C2 C6 O2 -86.34(16)
C1 C2 C6 O2 34.69(18)
C3 C2 C6 O2 155.04(13)
C8 C2 C6 O3 91.92(13)
C1 C2 C6 O3 -147.05(11)
C3 C2 C6 O3 -26.69(14)
C6 C2 C8 C9 -17.95(16)
C1 C2 C8 C9 -137.20(13)
C3 C2 C8 C9 101.02(14)
C6 C2 C8 C13 163.03(12)
C1 C2 C8 C13 43.78(16)
C3 C2 C8 C13 -78.00(15)
C13 C8 C9 C10 -1.35(19)
C2 C8 C9 C10 179.62(12)
C8 C9 C10 C11 0.1(2)
C9 C10 C11 C12 1.2(2)
C10 C11 C12 C13 -1.2(2)
C11 C12 C13 C8 -0.1(2)
C9 C8 C13 C12 1.4(2)
C2 C8 C13 C12 -179.56(12)
C14 C4 C15 C20 -14.25(17)
C5 C4 C15 C20 -132.54(13)
C3 C4 C15 C20 109.60(13)
C14 C4 C15 C16 165.13(12)
C5 C4 C15 C16 46.84(16)
C3 C4 C15 C16 -71.02(14)
C20 C15 C16 C17 1.5(2)
C4 C15 C16 C17 -177.89(12)
C15 C16 C17 C18 0.0(2)
C16 C17 C18 C19 -1.7(2)
C17 C18 C19 C20 1.9(2)
C16 C15 C20 C19 -1.3(2)
C4 C15 C20 C19 178.06(12)
C18 C19 C20 C15 -0.4(2)
